data_7020042
loop_
_publ_author_name
'Williams, Edward R.'
'Morris, Samuel A.'
'Weller, Mark T.'

_publ_section_title
;
 Copper(ii) fluorophosphates.
;
_journal_issue 35
_journal_name_full 'Dalton transactions (Cambridge, England : 2003)'
_journal_page_first 10845
_journal_page_last 10853
_journal_paper_doi 10.1039/c2dt31131c
_journal_volume 41
_journal_year 2012
_chemical_formula_sum 'Cu2 F2 Na2 O7 P2'
_chemical_formula_weight 385.02
_space_group_IT_number 15
_symmetry_cell_setting monoclinic
_symmetry_space_group_name_Hall '-C 2yc'
_symmetry_space_group_name_H-M 'C 1 2/c 1'
_atom_sites_solution_primary direct
_atom_sites_solution_secondary difmap
_audit_creation_method SHELXL-97
_audit_update_record
;
2011-05-31 # Formatted by publCIF
;
_cell_angle_alpha 90.00
_cell_angle_beta 99.705(4)
_cell_angle_gamma 90.00
_cell_formula_units_Z 4
_cell_length_a 15.7149(12)
_cell_length_b 4.7342(3)
_cell_length_c 9.4993(5)
_cell_measurement_reflns_used 5428
_cell_measurement_temperature 120(2)
_cell_measurement_theta_max 27.48
_cell_measurement_theta_min 2.91
_cell_volume 696.61(8)
_computing_structure_refinement 'SHELXL-97 (Sheldrick, 2008)'
_diffrn_ambient_temperature 120(2)
_diffrn_detector_area_resol_mean '4096x4096pixels / 62x62mm'
_diffrn_measured_fraction_theta_full 0.985
_diffrn_measured_fraction_theta_max 0.985
_diffrn_measurement_device_type 'Bruker-Nonius APEX II CCD camera on \k-goniostat'
_diffrn_measurement_method '\f & \w scans'
_diffrn_radiation_monochromator '10cm confocal mirrors'
_diffrn_radiation_source 'Bruker-Nonius FR591 rotating anode'
_diffrn_radiation_type MoK\a
_diffrn_radiation_wavelength 0.71073
_diffrn_reflns_av_R_equivalents 0.0422
_diffrn_reflns_av_sigmaI/netI 0.0373
_diffrn_reflns_limit_h_max 20
_diffrn_reflns_limit_h_min -20
_diffrn_reflns_limit_k_max 6
_diffrn_reflns_limit_k_min -6
_diffrn_reflns_limit_l_max 12
_diffrn_reflns_limit_l_min -12
_diffrn_reflns_number 3605
_diffrn_reflns_theta_full 27.60
_diffrn_reflns_theta_max 27.60
_diffrn_reflns_theta_min 4.35
_exptl_absorpt_coefficient_mu 6.517
_exptl_absorpt_correction_T_max 0.5618
_exptl_absorpt_correction_T_min 0.5618
_exptl_absorpt_correction_type multi-scan
_exptl_crystal_colour Blue
_exptl_crystal_density_diffrn 3.671
_exptl_crystal_density_method 'not measured'
_exptl_crystal_description plate
_exptl_crystal_F_000 496
_exptl_crystal_size_max 0.10
_exptl_crystal_size_mid 0.10
_exptl_crystal_size_min 0.10
_refine_diff_density_max 0.615
_refine_diff_density_min -0.665
_refine_diff_density_rms 0.163
_refine_ls_extinction_method none
_refine_ls_goodness_of_fit_ref 0.824
_refine_ls_matrix_type full
_refine_ls_number_parameters 69
_refine_ls_number_reflns 801
_refine_ls_number_restraints 0
_refine_ls_restrained_S_all 0.824
_refine_ls_R_factor_all 0.0362
_refine_ls_R_factor_gt 0.0315
_refine_ls_shift/su_max 0.000
_refine_ls_shift/su_mean 0.000
_refine_ls_structure_factor_coef Fsqd
_refine_ls_weighting_details 'calc w=1/[\s^2^(Fo^2^)+(0.0479P)^2^+16.9315P] where P=(Fo^2^+2Fc^2^)/3'
_refine_ls_weighting_scheme calc
_refine_ls_wR_factor_gt 0.0786
_refine_ls_wR_factor_ref 0.0833
_reflns_number_gt 726
_reflns_number_total 801
_reflns_threshold_expression >2\s(I)
_cod_data_source_file c2dt31131c.txt
_cod_data_source_block 2010erw0120
_cod_original_sg_symbol_H-M C2/c
_cod_database_code 7020042

loop_
_symmetry_equiv_pos_as_xyz
'x, y, z'
'-x, y, -z+1/2'
'x+1/2, y+1/2, z'
'-x+1/2, y+1/2, -z+1/2'
'-x, -y, -z'
'x, -y, z-1/2'
'-x+1/2, -y+1/2, -z'
'x+1/2, -y+1/2, z-1/2'

loop_
_atom_site_label
_atom_site_type_symbol
_atom_site_fract_x
_atom_site_fract_y
_atom_site_fract_z
_atom_site_U_iso_or_equiv
_atom_site_adp_type
_atom_site_occupancy
_atom_site_symmetry_multiplicity
_atom_site_calc_flag
_atom_site_refinement_flags
F1 F 0.30426(16) -0.1141(6) 0.8900(3) 0.0129(5) Uani 1 1 d .
O2 O 0.5000 0.5810(8) 0.7500 0.0070(8) Uani 1 2 d S
O4 O 0.63039(17) 0.6482(6) 0.9383(3) 0.0079(6) Uani 1 1 d .
O1 O 0.53219(18) 0.2161(6) 0.9406(3) 0.0083(6) Uani 1 1 d .
O3 O 0.62973(18) 0.2653(6) 0.7566(3) 0.0085(6) Uani 1 1 d .
Cu1 Cu 0.41381(3) 0.05358(10) 0.91263(5) 0.00677(19) Uani 1 1 d .
P2 P 0.57835(7) 0.4245(2) 0.85279(10) 0.0062(2) Uani 1 1 d .
Na1 Na 0.24539(10) -0.5457(4) 0.86987(17) 0.0112(4) Uani 1 1 d .

loop_
_atom_site_aniso_label
_atom_site_aniso_U_11
_atom_site_aniso_U_22
_atom_site_aniso_U_33
_atom_site_aniso_U_23
_atom_site_aniso_U_13
_atom_site_aniso_U_12
F1 0.0095(11) 0.0132(12) 0.0155(12) 0.0002(10) 0.0007(9) -0.0021(10)
O2 0.0086(19) 0.008(2) 0.0046(17) 0.000 0.0011(14) 0.000
O4 0.0074(13) 0.0080(14) 0.0077(13) -0.0001(11) -0.0002(10) 0.0004(11)
O1 0.0103(13) 0.0067(14) 0.0082(13) 0.0028(11) 0.0023(10) -0.0010(11)
O3 0.0089(13) 0.0089(14) 0.0076(13) -0.0019(11) 0.0012(10) -0.0010(11)
Cu1 0.0067(3) 0.0076(3) 0.0056(3) 0.00124(17) 0.00017(18) -0.00070(17)
P2 0.0067(5) 0.0075(5) 0.0044(5) 0.0003(4) 0.0007(4) -0.0002(4)
Na1 0.0104(8) 0.0115(9) 0.0110(9) 0.0021(6) -0.0004(7) -0.0017(6)

loop_
_atom_type_symbol
_atom_type_description
_atom_type_scat_dispersion_real
_atom_type_scat_dispersion_imag
_atom_type_scat_source
O O 0.0106 0.0060 'International Tables Vol C Tables 4.2.6.8 and 6.1.1.4'
H H 0.0000 0.0000 'International Tables Vol C Tables 4.2.6.8 and 6.1.1.4'
F F 0.0171 0.0103 'International Tables Vol C Tables 4.2.6.8 and 6.1.1.4'
P P 0.1023 0.0942 'International Tables Vol C Tables 4.2.6.8 and 6.1.1.4'
Cu Cu 0.3201 1.2651 'International Tables Vol C Tables 4.2.6.8 and 6.1.1.4'
Na Na 0.0362 0.0249 'International Tables Vol C Tables 4.2.6.8 and 6.1.1.4'

loop_
_geom_angle_atom_site_label_1
_geom_angle_atom_site_label_2
_geom_angle_atom_site_label_3
_geom_angle
_geom_angle_site_symmetry_1
_geom_angle_site_symmetry_3
Cu1 F1 Na1 139.00(14) . .
Cu1 F1 Na1 100.82(11) . 4_556
Na1 F1 Na1 88.75(10) . 4_556
Cu1 F1 Na1 100.29(11) . 7_547
Na1 F1 Na1 99.03(10) . 7_547
Na1 F1 Na1 137.08(12) 4_556 7_547
Cu1 F1 Na1 83.63(10) . 1_565
Na1 F1 Na1 137.20(12) . 1_565
Na1 F1 Na1 76.43(9) 4_556 1_565
Na1 F1 Na1 69.32(8) 7_547 1_565
P2 O2 P2 125.5(3) 2_656 .
P2 O4 Cu1 127.16(16) . 5_667
P2 O4 Na1 123.48(17) . 5_657
Cu1 O4 Na1 86.99(10) 5_667 5_657
P2 O4 Na1 128.83(16) . 3_565
Cu1 O4 Na1 96.72(12) 5_667 3_565
Na1 O4 Na1 77.86(10) 5_657 3_565
P2 O1 Cu1 127.43(17) . 5_657
P2 O1 Cu1 133.39(17) . .
Cu1 O1 Cu1 97.18(12) 5_657 .
P2 O3 Cu1 127.79(17) . 2_656
P2 O3 Na1 117.76(16) . 3
Cu1 O3 Na1 100.82(13) 2_656 3
P2 O3 Na1 128.38(17) . 2_666
Cu1 O3 Na1 89.04(11) 2_656 2_666
Na1 O3 Na1 81.31(9) 3 2_666
F1 Cu1 O3 86.22(12) . 2_656
F1 Cu1 O1 94.84(11) . 5_657
O3 Cu1 O1 168.32(12) 2_656 5_657
F1 Cu1 O1 177.53(12) . .
O3 Cu1 O1 95.91(12) 2_656 .
O1 Cu1 O1 82.82(12) 5_657 .
F1 Cu1 O4 87.83(11) . 5_667
O3 Cu1 O4 95.60(11) 2_656 5_667
O1 Cu1 O4 96.06(11) 5_657 5_667
O1 Cu1 O4 93.19(11) . 5_667
F1 Cu1 Cu1 136.44(8) . 5_657
O3 Cu1 Cu1 135.99(9) 2_656 5_657
O1 Cu1 Cu1 41.61(8) 5_657 5_657
O1 Cu1 Cu1 41.21(8) . 5_657
O4 Cu1 Cu1 96.16(7) 5_667 5_657
F1 Cu1 Na1 61.09(9) . 1_565
O3 Cu1 Na1 54.45(9) 2_656 1_565
O1 Cu1 Na1 135.67(9) 5_657 1_565
O1 Cu1 Na1 121.22(9) . 1_565
O4 Cu1 Na1 50.24(8) 5_667 1_565
Cu1 Cu1 Na1 145.27(4) 5_657 1_565
F1 Cu1 Na1 46.16(8) . 4_556
O3 Cu1 Na1 45.25(9) 2_656 4_556
O1 Cu1 Na1 130.06(9) 5_657 4_556
O1 Cu1 Na1 135.26(9) . 4_556
O4 Cu1 Na1 109.24(8) 5_667 4_556
Cu1 Cu1 Na1 154.53(4) 5_657 4_556
Na1 Cu1 Na1 59.99(3) 1_565 4_556
F1 Cu1 Na1 47.94(8) . 7_547
O3 Cu1 Na1 108.08(9) 2_656 7_547
O1 Cu1 Na1 80.86(9) 5_657 7_547
O1 Cu1 Na1 132.08(9) . 7_547
O4 Cu1 Na1 44.83(8) 5_667 7_547
Cu1 Cu1 Na1 110.06(3) 5_657 7_547
Na1 Cu1 Na1 55.12(5) 1_565 7_547
Na1 Cu1 Na1 87.72(4) 4_556 7_547
O4 P2 O3 112.45(16) . .
O4 P2 O1 114.99(16) . .
O3 P2 O1 110.66(17) . .
O4 P2 O2 107.18(18) . .
O3 P2 O2 106.99(13) . .
O1 P2 O2 103.83(14) . .
O4 P2 Na1 95.18(12) . 3
O3 P2 Na1 39.15(11) . 3
O1 P2 Na1 89.15(12) . 3
O2 P2 Na1 145.71(9) . 3
F1 Na1 O3 75.73(10) . 3_445
F1 Na1 F1 105.08(11) . 4_546
O3 Na1 F1 63.56(10) 3_445 4_546
F1 Na1 O4 81.57(11) . 5_657
O3 Na1 O4 151.08(12) 3_445 5_657
F1 Na1 O4 141.34(11) 4_546 5_657
F1 Na1 O4 144.88(12) . 3_435
O3 Na1 O4 86.95(11) 3_445 3_435
F1 Na1 O4 93.65(10) 4_546 3_435
O4 Na1 O4 102.14(10) 5_657 3_435
F1 Na1 O3 91.15(11) . 2_646
O3 Na1 O3 124.19(9) 3_445 2_646
F1 Na1 O3 68.55(9) 4_546 2_646
O4 Na1 O3 73.34(10) 5_657 2_646
O4 Na1 O3 123.60(11) 3_435 2_646
F1 Na1 F1 80.97(10) . 7_547
O3 Na1 F1 84.36(10) 3_445 7_547
F1 Na1 F1 143.80(12) 4_546 7_547
O4 Na1 F1 74.48(9) 5_657 7_547
O4 Na1 F1 66.91(9) 3_435 7_547
O3 Na1 F1 147.65(10) 2_646 7_547
F1 Na1 F1 137.20(12) . 1_545
O3 Na1 F1 144.08(11) 3_445 1_545
F1 Na1 F1 89.28(10) 4_546 1_545
O4 Na1 F1 63.82(9) 5_657 1_545
O4 Na1 F1 70.94(9) 3_435 1_545
O3 Na1 F1 56.48(9) 2_646 1_545
F1 Na1 F1 110.68(8) 7_547 1_545
F1 Na1 Na1 122.32(11) . 7_537
O3 Na1 Na1 130.82(11) 3_445 7_537
F1 Na1 Na1 132.18(11) 4_546 7_537
O4 Na1 Na1 51.12(8) 5_657 7_537
O4 Na1 Na1 51.02(8) 3_435 7_537
O3 Na1 Na1 102.28(10) 2_646 7_537
F1 Na1 Na1 58.33(8) 7_547 7_537
F1 Na1 Na1 52.35(7) 1_545 7_537
F1 Na1 Cu1 101.98(8) . 1_545
O3 Na1 Cu1 160.64(9) 3_445 1_545
F1 Na1 Cu1 99.34(8) 4_546 1_545
O4 Na1 Cu1 42.77(7) 5_657 1_545
O4 Na1 Cu1 103.97(9) 3_435 1_545
O3 Na1 Cu1 36.52(6) 2_646 1_545
F1 Na1 Cu1 114.51(8) 7_547 1_545
F1 Na1 Cu1 35.28(5) 1_545 1_545
Na1 Na1 Cu1 66.95(6) 7_537 1_545
F1 Na1 Na1 130.33(11) . 4_546
O3 Na1 Na1 104.12(10) 3_445 4_546
F1 Na1 Na1 42.61(8) 4_546 4_546
O4 Na1 Na1 104.20(9) 5_657 4_546
O4 Na1 Na1 83.17(8) 3_435 4_546
O3 Na1 Na1 46.96(8) 2_646 4_546
F1 Na1 Na1 148.59(9) 7_547 4_546
F1 Na1 Na1 46.87(5) 1_545 4_546
Na1 Na1 Na1 95.76(5) 7_537 4_546
Cu1 Na1 Na1 62.30(4) 1_545 4_546
F1 Na1 Na1 48.64(7) . 4_556
O3 Na1 Na1 51.74(8) 3_445 4_556
F1 Na1 Na1 56.70(9) 4_546 4_556
O4 Na1 Na1 121.68(10) 5_657 4_556
O4 Na1 Na1 135.71(11) 3_435 4_556
O3 Na1 Na1 78.80(9) 2_646 4_556
F1 Na1 Na1 116.32(8) 7_547 4_556
F1 Na1 Na1 132.30(9) 1_545 4_556
Na1 Na1 Na1 170.94(10) 7_537 4_556
Cu1 Na1 Na1 112.19(7) 1_545 4_556
Na1 Na1 Na1 91.49(8) 4_546 4_556

loop_
_geom_bond_atom_site_label_1
_geom_bond_atom_site_label_2
_geom_bond_distance
_geom_bond_site_symmetry_2
F1 Cu1 1.875(2) .
F1 Na1 2.238(3) .
F1 Na1 2.481(3) 4_556
F1 Na1 2.643(3) 7_547
F1 Na1 2.841(3) 1_565
O2 P2 1.616(2) 2_656
O2 P2 1.616(2) .
O4 P2 1.492(3) .
O4 Cu1 2.194(3) 5_667
O4 Na1 2.483(3) 5_657
O4 Na1 2.487(3) 3_565
O1 P2 1.549(3) .
O1 Cu1 1.974(3) 5_657
O1 Cu1 1.989(3) .
O3 P2 1.518(3) .
O3 Cu1 1.920(3) 2_656
O3 Na1 2.443(3) 3
O3 Na1 2.625(3) 2_666
Cu1 O3 1.920(3) 2_656
Cu1 O1 1.974(3) 5_657
Cu1 O4 2.194(3) 5_667
Cu1 Cu1 2.9724(9) 5_657
Cu1 Na1 3.2259(17) 1_565
Cu1 Na1 3.3790(17) 4_556
Cu1 Na1 3.5030(17) 7_547
P2 Na1 3.425(2) 3
Na1 O3 2.443(3) 3_445
Na1 F1 2.481(3) 4_546
Na1 O4 2.483(3) 5_657
Na1 O4 2.487(3) 3_435
Na1 O3 2.625(3) 2_646
Na1 F1 2.643(3) 7_547
Na1 F1 2.841(3) 1_545
Na1 Na1 3.123(3) 7_537
Na1 Cu1 3.2259(17) 1_545
Na1 Na1 3.305(2) 4_546
Na1 Na1 3.305(2) 4_556
